data_7103460
loop_
_publ_author_name
'Geramita, Katharine'
'McBee, Jennifer'
'Tao, Yuefei'
'Segalman, Rachel A'
'Tilley, T Don'

_publ_section_title
;
 Synthesis and characterization of
 2,7-bis(pentafluorophenylethynyl)hexafluoroheterofluorenes: new
 materials with high electron affinities.
;
_journal_issue 41
_journal_name_full 'Chemical communications (Cambridge, England)'
_journal_page_first 5107
_journal_page_last 5109
_journal_paper_doi 10.1039/b813440e
_journal_year 2008
_chemical_formula_moiety 'C34 H5 F16 O P'
_chemical_formula_sum 'C34 H5 F16 O P'
_chemical_formula_weight 764.35
_chemical_name_systematic
;
?
;
_space_group_IT_number 14
_symmetry_cell_setting monoclinic
_symmetry_space_group_name_Hall '-P 2yn'
_symmetry_space_group_name_H-M 'P 1 21/n 1'
_atom_sites_solution_hydrogens geom
_atom_sites_solution_primary direct
_atom_sites_solution_secondary difmap
_audit_creation_method SHELXL-97
_cell_angle_alpha 90.00
_cell_angle_beta 100.599(16)
_cell_angle_gamma 90.00
_cell_formula_units_Z 4
_cell_length_a 13.798(13)
_cell_length_b 5.938(5)
_cell_length_c 35.27(3)
_cell_measurement_reflns_used 986
_cell_measurement_temperature 140(2)
_cell_measurement_theta_max 19.08
_cell_measurement_theta_min 2.35
_cell_volume 2840(5)
_computing_cell_refinement 'Bruker SMART'
_computing_data_collection 'Bruker SMART'
_computing_data_reduction 'Bruker SAINT'
_computing_molecular_graphics 'Bruker SHELXTL'
_computing_publication_material 'Bruker SHELXTL'
_computing_structure_refinement 'SHELXL-97 (Sheldrick, 1997)'
_computing_structure_solution 'SHELXS-97 (Sheldrick, 1990)'
_diffrn_ambient_temperature 140(2)
_diffrn_detector_area_resol_mean 0
_diffrn_measured_fraction_theta_full 0.994
_diffrn_measured_fraction_theta_max 0.994
_diffrn_measurement_device_type 'CCD area detector'
_diffrn_measurement_method 'phi and omega scans'
_diffrn_radiation_monochromator graphite
_diffrn_radiation_source 'fine-focus sealed tube'
_diffrn_radiation_type MoK\a
_diffrn_radiation_wavelength 0.71073
_diffrn_reflns_av_R_equivalents 0.0957
_diffrn_reflns_av_sigmaI/netI 0.1163
_diffrn_reflns_limit_h_max 13
_diffrn_reflns_limit_h_min -13
_diffrn_reflns_limit_k_max 4
_diffrn_reflns_limit_k_min -5
_diffrn_reflns_limit_l_max 30
_diffrn_reflns_limit_l_min -35
_diffrn_reflns_number 9224
_diffrn_reflns_theta_full 20.86
_diffrn_reflns_theta_max 20.86
_diffrn_reflns_theta_min 2.09
_diffrn_standards_interval_count 0
_diffrn_standards_interval_time 0
_diffrn_standards_number 0
_exptl_absorpt_coefficient_mu 0.234
_exptl_absorpt_correction_T_max 0.990
_exptl_absorpt_correction_T_min 0.981
_exptl_absorpt_correction_type multi-scan
_exptl_absorpt_process_details 'Sadabs, 2004'
_exptl_crystal_colour colorless
_exptl_crystal_density_diffrn 1.788
_exptl_crystal_density_method 'not measured'
_exptl_crystal_description needle
_exptl_crystal_F_000 1504
_exptl_crystal_size_max 0.2
_exptl_crystal_size_mid 0.07
_exptl_crystal_size_min 0.07
_refine_diff_density_max 0.236
_refine_diff_density_min -0.280
_refine_diff_density_rms 0.054
_refine_ls_extinction_method none
_refine_ls_goodness_of_fit_ref 0.798
_refine_ls_hydrogen_treatment constr
_refine_ls_matrix_type full
_refine_ls_number_parameters 469
_refine_ls_number_reflns 2955
_refine_ls_number_restraints 0
_refine_ls_restrained_S_all 0.798
_refine_ls_R_factor_all 0.0909
_refine_ls_R_factor_gt 0.0374
_refine_ls_shift/su_max 0.001
_refine_ls_shift/su_mean 0.000
_refine_ls_structure_factor_coef Fsqd
_refine_ls_weighting_details 'calc w=1/[\s^2^(Fo^2^)+(0.0103P)^2^+0.0000P] where P=(Fo^2^+2Fc^2^)/3'
_refine_ls_weighting_scheme calc
_refine_ls_wR_factor_gt 0.0420
_refine_ls_wR_factor_ref 0.0491
_reflns_number_gt 1603
_reflns_number_total 2955
_reflns_threshold_expression >2sigma(I)
_cod_data_source_file B813440E.txt
_cod_data_source_block kath52s
_cod_depositor_comments
;
The following automatic conversions were performed:
'_symmetry_cell_setting' value 'Monoclinic' changed to 'monoclinic'
according to '/home/saulius/struct/CIF-dictionaries/cif_core.dic'
dictionary named 'cif_core.dic' version 2.4.1 from 2010-06-29.

Automatic conversion script
Id: cif_fix_enum 1527 2010-12-29 10:47:43Z saulius 
;
_cod_original_sg_symbol_H-M P2(1)/n
_cod_database_code 7103460

loop_
_symmetry_equiv_pos_as_xyz
'x, y, z'
'-x+1/2, y+1/2, -z+1/2'
'-x, -y, -z'
'x-1/2, -y-1/2, z-1/2'

loop_
_atom_site_label
_atom_site_type_symbol
_atom_site_fract_x
_atom_site_fract_y
_atom_site_fract_z
_atom_site_U_iso_or_equiv
_atom_site_adp_type
_atom_site_occupancy
_atom_site_symmetry_multiplicity
_atom_site_calc_flag
_atom_site_refinement_flags
_atom_site_disorder_assembly
_atom_site_disorder_group
P1 P 0.75895(9) 0.4211(2) 0.14731(4) 0.0343(4) Uani 1 1 d . . .
F5 F 1.22030(16) 0.4800(4) 0.00504(7) 0.0471(8) Uani 1 1 d . . .
F11 F 0.55730(17) 0.2742(4) 0.16662(7) 0.0426(8) Uani 1 1 d . . .
F7 F 0.98689(17) 0.1405(4) 0.03032(7) 0.0447(8) Uani 1 1 d . . .
F6 F 0.94588(16) 0.6563(4) 0.12677(7) 0.0434(8) Uani 1 1 d . . .
F12 F 0.30388(17) 0.1203(4) 0.20658(7) 0.0505(8) Uani 1 1 d . . .
F10 F 0.51209(16) -0.3335(4) 0.08008(7) 0.0444(8) Uani 1 1 d . . .
F4 F 1.37563(18) 0.7017(4) -0.01309(8) 0.0514(8) Uani 1 1 d . . .
F2 F 1.33535(17) 1.2813(4) 0.07296(7) 0.0472(8) Uani 1 1 d . . .
F1 F 1.17884(18) 1.0590(4) 0.09220(7) 0.0469(8) Uani 1 1 d . . .
F8 F 0.83486(16) -0.0942(4) 0.04158(7) 0.0437(7) Uani 1 1 d . . .
F9 F 0.67352(17) -0.2337(4) 0.05523(7) 0.0454(8) Uani 1 1 d . . .
F13 F 0.14793(18) -0.0003(4) 0.23831(8) 0.0541(8) Uani 1 1 d . . .
F14 F 0.05317(19) -0.3960(4) 0.21723(8) 0.0568(9) Uani 1 1 d . . .
O1 O 0.72391(18) 0.6551(4) 0.14890(8) 0.0376(9) Uani 1 1 d . . .
F16 F 0.27415(17) -0.5528(4) 0.13511(8) 0.0519(8) Uani 1 1 d . . .
F15 F 0.11550(16) -0.6687(4) 0.16536(7) 0.0523(8) Uani 1 1 d . . .
F3 F 1.43253(18) 1.1028(4) 0.02115(7) 0.0495(8) Uani 1 1 d . . .
C34 C 0.2926(4) -0.2131(8) 0.16950(14) 0.0326(14) Uani 1 1 d . . .
C19 C 0.8556(4) 0.0928(7) 0.06312(13) 0.0284(13) Uani 1 1 d . . .
C18 C 0.8000(4) 0.1656(7) 0.08962(13) 0.0282(13) Uani 1 1 d . . .
C7 C 1.1965(3) 0.7632(7) 0.04936(14) 0.0273(13) Uani 1 1 d . . .
C17 C 0.8354(3) 0.3555(7) 0.11168(12) 0.0281(13) Uani 1 1 d . . .
C9 C 1.3052(4) 1.0841(8) 0.05675(14) 0.0323(14) Uani 1 1 d . . .
C15 C 0.9691(3) 0.4097(8) 0.07744(14) 0.0295(13) Uani 1 1 d . . .
C26 C 0.7055(3) 0.0782(7) 0.09786(13) 0.0271(12) Uani 1 1 d . . .
C10 C 1.3553(4) 0.9924(8) 0.02972(15) 0.0320(14) Uani 1 1 d . . .
C12 C 1.2479(4) 0.6779(8) 0.02231(14) 0.0313(14) Uani 1 1 d . . .
C1 C 0.8213(3) 0.3201(7) 0.19299(12) 0.0289(13) Uani 1 1 d . . .
C25 C 0.6479(4) -0.0973(8) 0.08247(14) 0.0326(14) Uani 1 1 d . . .
C33 C 0.2434(4) -0.4135(8) 0.16044(14) 0.0343(14) Uani 1 1 d . . .
C23 C 0.5288(4) -0.0300(8) 0.12380(14) 0.0319(14) Uani 1 1 d . . .
C21 C 0.6737(3) 0.2051(7) 0.12705(13) 0.0240(13) Uani 1 1 d . . .
C6 C 0.8633(3) 0.1098(7) 0.19884(13) 0.0354(13) Uani 1 1 d . . .
H6A H 0.8596 0.0110 0.1782 0.042 Uiso 1 1 calc R . .
C30 C 0.1795(4) -0.1336(8) 0.21179(14) 0.0396(14) Uani 1 1 d . . .
C20 C 0.9382(4) 0.2146(8) 0.05761(14) 0.0333(14) Uani 1 1 d . . .
C24 C 0.5621(4) -0.1503(8) 0.09493(15) 0.0328(14) Uani 1 1 d . . .
C31 C 0.1313(4) -0.3362(9) 0.20167(16) 0.0412(15) Uani 1 1 d . . .
C2 C 0.8248(3) 0.4621(7) 0.22404(14) 0.0364(13) Uani 1 1 d . . .
H2A H 0.7958 0.6037 0.2205 0.044 Uiso 1 1 calc R . .
C32 C 0.1632(4) -0.4739(8) 0.17557(15) 0.0354(14) Uani 1 1 d . . .
C11 C 1.3266(4) 0.7892(9) 0.01333(13) 0.0367(14) Uani 1 1 d . . .
C14 C 1.0506(4) 0.5385(8) 0.06857(13) 0.0382(15) Uani 1 1 d . . .
C29 C 0.2584(4) -0.0761(8) 0.19602(14) 0.0330(14) Uani 1 1 d . . .
C8 C 1.2263(4) 0.9700(8) 0.06554(13) 0.0311(13) Uani 1 1 d . . .
C16 C 0.9152(4) 0.4708(7) 0.10586(14) 0.0324(14) Uani 1 1 d . . .
C28 C 0.3749(4) -0.1496(8) 0.15289(15) 0.0390(16) Uani 1 1 d . . .
C4 C 0.9151(3) 0.1877(9) 0.26570(14) 0.0460(15) Uani 1 1 d . . .
H4A H 0.9477 0.1441 0.2901 0.055 Uiso 1 1 calc R . .
C3 C 0.8714(3) 0.3957(8) 0.26048(13) 0.0479(15) Uani 1 1 d . . .
H3A H 0.8730 0.4920 0.2814 0.057 Uiso 1 1 calc R . .
C13 C 1.1166(4) 0.6429(8) 0.06001(13) 0.0375(15) Uani 1 1 d . . .
C27 C 0.4426(4) -0.0975(8) 0.13868(15) 0.0374(16) Uani 1 1 d . . .
C22 C 0.5882(4) 0.1521(7) 0.13800(13) 0.0323(14) Uani 1 1 d . . .
C5 C 0.9108(3) 0.0437(7) 0.23487(15) 0.0448(15) Uani 1 1 d . . .
H5A H 0.9398 -0.0979 0.2384 0.054 Uiso 1 1 calc R . .

loop_
_atom_site_aniso_label
_atom_site_aniso_U_11
_atom_site_aniso_U_22
_atom_site_aniso_U_33
_atom_site_aniso_U_23
_atom_site_aniso_U_13
_atom_site_aniso_U_12
P1 0.0367(9) 0.0300(9) 0.0340(10) 0.0021(7) 0.0008(8) -0.0004(7)
F5 0.060(2) 0.0406(18) 0.0391(19) -0.0065(14) 0.0044(15) -0.0074(14)
F11 0.0414(19) 0.0456(17) 0.042(2) 0.0007(15) 0.0104(15) -0.0019(14)
F7 0.045(2) 0.0540(18) 0.037(2) -0.0061(14) 0.0121(15) -0.0041(14)
F6 0.0506(19) 0.0346(17) 0.0460(19) -0.0060(14) 0.0112(15) -0.0126(14)
F12 0.0507(19) 0.0382(17) 0.062(2) -0.0067(14) 0.0100(15) -0.0108(15)
F10 0.0405(19) 0.0495(18) 0.0425(19) -0.0045(14) 0.0054(14) -0.0126(14)
F4 0.051(2) 0.062(2) 0.044(2) -0.0038(16) 0.0171(16) -0.0048(15)
F2 0.055(2) 0.0361(18) 0.048(2) -0.0049(14) 0.0019(15) -0.0116(14)
F1 0.050(2) 0.0475(18) 0.045(2) -0.0086(15) 0.0140(16) -0.0050(15)
F8 0.0443(18) 0.0382(17) 0.0474(19) -0.0113(14) 0.0055(15) -0.0045(13)
F9 0.046(2) 0.0456(18) 0.044(2) -0.0111(15) 0.0089(15) -0.0140(14)
F13 0.051(2) 0.057(2) 0.059(2) -0.0092(16) 0.0217(17) -0.0001(14)
F14 0.050(2) 0.0555(19) 0.069(2) -0.0040(15) 0.0219(18) -0.0075(16)
O1 0.045(2) 0.0258(18) 0.040(2) 0.0033(15) 0.0047(16) 0.0083(15)
F16 0.050(2) 0.0517(19) 0.055(2) -0.0130(16) 0.0113(16) -0.0066(15)
F15 0.0456(19) 0.0428(18) 0.069(2) -0.0110(15) 0.0110(16) -0.0166(14)
F3 0.043(2) 0.0612(19) 0.046(2) 0.0018(15) 0.0114(15) -0.0114(16)
C34 0.030(4) 0.029(4) 0.037(4) 0.000(3) 0.002(3) -0.001(3)
C19 0.028(4) 0.029(3) 0.026(4) -0.007(3) -0.001(3) -0.008(3)
C18 0.036(4) 0.024(3) 0.022(3) 0.001(3) -0.002(3) 0.003(3)
C7 0.023(4) 0.019(3) 0.038(4) 0.007(3) 0.001(3) -0.008(3)
C17 0.039(4) 0.027(3) 0.017(3) 0.002(3) 0.002(3) -0.001(3)
C9 0.037(4) 0.024(3) 0.034(4) 0.003(3) 0.000(3) -0.005(3)
C15 0.027(4) 0.032(3) 0.027(4) 0.003(3) -0.001(3) -0.008(3)
C26 0.027(4) 0.032(3) 0.022(3) 0.006(3) 0.005(3) 0.000(3)
C10 0.026(4) 0.036(4) 0.032(4) 0.010(3) 0.001(3) -0.014(3)
C12 0.036(4) 0.025(3) 0.033(4) -0.005(3) 0.007(3) -0.003(3)
C1 0.034(3) 0.023(3) 0.029(3) -0.005(3) 0.006(3) -0.003(2)
C25 0.033(4) 0.030(3) 0.032(4) -0.006(3) -0.002(3) -0.006(3)
C33 0.038(4) 0.037(4) 0.028(4) -0.009(3) 0.008(3) 0.005(3)
C23 0.031(4) 0.033(4) 0.030(4) 0.005(3) 0.001(3) -0.002(3)
C21 0.019(3) 0.029(3) 0.025(4) 0.007(3) 0.006(3) -0.005(3)
C6 0.046(3) 0.031(3) 0.030(4) -0.004(3) 0.010(3) -0.001(3)
C30 0.048(4) 0.037(4) 0.036(4) -0.011(3) 0.010(3) 0.004(3)
C20 0.036(4) 0.038(4) 0.025(4) 0.000(3) 0.003(3) 0.004(3)
C24 0.030(4) 0.028(3) 0.035(4) 0.004(3) -0.008(3) -0.016(3)
C31 0.026(4) 0.047(4) 0.052(4) 0.005(3) 0.011(3) -0.005(3)
C2 0.039(4) 0.032(3) 0.038(4) 0.002(3) 0.007(3) 0.003(2)
C32 0.035(4) 0.028(4) 0.043(4) -0.009(3) 0.006(3) -0.003(3)
C11 0.045(4) 0.047(4) 0.021(4) 0.000(3) 0.013(3) 0.000(3)
C14 0.045(5) 0.042(4) 0.025(4) 0.004(3) 0.001(3) 0.005(3)
C29 0.033(4) 0.030(3) 0.036(4) 0.004(3) 0.005(3) -0.009(3)
C8 0.034(4) 0.039(4) 0.022(4) 0.002(3) 0.011(3) 0.002(3)
C16 0.046(4) 0.019(3) 0.026(4) -0.005(3) -0.007(3) -0.005(3)
C28 0.041(5) 0.032(3) 0.037(4) 0.006(3) -0.011(3) 0.001(3)
C4 0.049(4) 0.048(4) 0.035(4) 0.007(3) -0.011(3) -0.007(3)
C3 0.067(4) 0.048(4) 0.027(4) -0.016(3) 0.006(3) -0.007(3)
C13 0.041(4) 0.040(4) 0.030(4) 0.002(3) 0.002(3) 0.000(3)
C27 0.036(5) 0.030(3) 0.040(4) -0.002(3) -0.010(3) -0.005(3)
C22 0.046(4) 0.031(4) 0.018(3) -0.003(3) 0.000(3) 0.008(3)
C5 0.053(4) 0.031(3) 0.046(4) 0.006(3) -0.004(3) 0.002(3)

loop_
_atom_type_symbol
_atom_type_description
_atom_type_scat_dispersion_real
_atom_type_scat_dispersion_imag
_atom_type_scat_source
C C 0.0033 0.0016 'International Tables Vol C Tables 4.2.6.8 and 6.1.1.4'
H H 0.0000 0.0000 'International Tables Vol C Tables 4.2.6.8 and 6.1.1.4'
O O 0.0106 0.0060 'International Tables Vol C Tables 4.2.6.8 and 6.1.1.4'
F F 0.0171 0.0103 'International Tables Vol C Tables 4.2.6.8 and 6.1.1.4'
P P 0.1023 0.0942 'International Tables Vol C Tables 4.2.6.8 and 6.1.1.4'

loop_
_geom_angle_atom_site_label_1
_geom_angle_atom_site_label_2
_geom_angle_atom_site_label_3
_geom_angle
_geom_angle_site_symmetry_1
_geom_angle_site_symmetry_3
_geom_angle_publ_flag
O1 P1 C1 112.9(2) . . ?
O1 P1 C21 119.47(19) . . ?
C1 P1 C21 106.89(19) . . ?
O1 P1 C17 117.51(19) . . ?
C1 P1 C17 107.8(2) . . ?
C21 P1 C17 89.6(2) . . ?
C33 C34 C29 116.7(5) . . ?
C33 C34 C28 122.0(5) . . ?
C29 C34 C28 121.3(5) . . ?
F8 C19 C18 123.6(4) . . ?
F8 C19 C20 116.4(5) . . ?
C18 C19 C20 120.1(5) . . ?
C19 C18 C17 116.5(5) . . ?
C19 C18 C26 129.9(5) . . ?
C17 C18 C26 113.6(5) . . ?
C8 C7 C12 117.2(5) . . ?
C8 C7 C13 121.6(5) . . ?
C12 C7 C13 121.2(5) . . ?
C16 C17 C18 122.3(5) . . ?
C16 C17 P1 126.2(4) . . ?
C18 C17 P1 111.5(4) . . ?
F2 C9 C8 122.4(5) . . ?
F2 C9 C10 118.9(5) . . ?
C8 C9 C10 118.7(5) . . ?
C20 C15 C16 115.1(5) . . ?
C20 C15 C14 121.1(5) . . ?
C16 C15 C14 123.8(5) . . ?
C25 C26 C21 117.5(5) . . ?
C25 C26 C18 131.3(5) . . ?
C21 C26 C18 111.1(4) . . ?
F3 C10 C11 121.4(5) . . ?
F3 C10 C9 118.9(5) . . ?
C11 C10 C9 119.7(5) . . ?
F5 C12 C11 119.5(5) . . ?
F5 C12 C7 119.5(5) . . ?
C11 C12 C7 121.0(5) . . ?
C6 C1 C2 119.0(4) . . ?
C6 C1 P1 124.1(4) . . ?
C2 C1 P1 116.9(3) . . ?
F9 C25 C26 122.1(5) . . ?
F9 C25 C24 116.3(4) . . ?
C26 C25 C24 121.5(5) . . ?
F16 C33 C32 118.5(5) . . ?
F16 C33 C34 119.0(5) . . ?
C32 C33 C34 122.5(5) . . ?
C24 C23 C22 114.2(5) . . ?
C24 C23 C27 122.0(5) . . ?
C22 C23 C27 123.7(5) . . ?
C22 C21 C26 119.5(4) . . ?
C22 C21 P1 126.7(4) . . ?
C26 C21 P1 113.7(4) . . ?
C5 C6 C1 120.9(4) . . ?
C5 C6 H6A 119.5 . . ?
C1 C6 H6A 119.5 . . ?
C29 C30 F13 121.4(5) . . ?
C29 C30 C31 119.7(5) . . ?
F13 C30 C31 118.9(5) . . ?
F7 C20 C15 119.2(5) . . ?
F7 C20 C19 117.3(5) . . ?
C15 C20 C19 123.4(5) . . ?
F10 C24 C25 118.2(5) . . ?
F10 C24 C23 119.1(5) . . ?
C25 C24 C23 122.5(5) . . ?
F14 C31 C32 120.0(5) . . ?
F14 C31 C30 120.4(5) . . ?
C32 C31 C30 119.6(5) . . ?
C1 C2 C3 120.5(4) . . ?
C1 C2 H2A 119.8 . . ?
C3 C2 H2A 119.8 . . ?
F15 C32 C33 120.9(5) . . ?
F15 C32 C31 119.5(5) . . ?
C33 C32 C31 119.5(5) . . ?
F4 C11 C12 119.8(5) . . ?
F4 C11 C10 119.2(5) . . ?
C12 C11 C10 120.9(5) . . ?
C13 C14 C15 177.8(5) . . ?
F12 C29 C30 118.3(5) . . ?
F12 C29 C34 119.8(5) . . ?
C30 C29 C34 121.9(5) . . ?
F1 C8 C9 118.3(5) . . ?
F1 C8 C7 119.3(5) . . ?
C9 C8 C7 122.4(5) . . ?
C17 C16 F6 121.1(5) . . ?
C17 C16 C15 122.4(4) . . ?
F6 C16 C15 116.6(5) . . ?
C27 C28 C34 179.2(6) . . ?
C3 C4 C5 119.9(4) . . ?
C3 C4 H4A 120.0 . . ?
C5 C4 H4A 120.0 . . ?
C4 C3 C2 119.9(4) . . ?
C4 C3 H3A 120.1 . . ?
C2 C3 H3A 120.1 . . ?
C14 C13 C7 178.6(6) . . ?
C28 C27 C23 176.3(6) . . ?
C21 C22 F11 119.7(4) . . ?
C21 C22 C23 124.6(5) . . ?
F11 C22 C23 115.6(5) . . ?
C6 C5 C4 119.8(4) . . ?
C6 C5 H5A 120.1 . . ?
C4 C5 H5A 120.1 . . ?

loop_
_geom_bond_atom_site_label_1
_geom_bond_atom_site_label_2
_geom_bond_distance
_geom_bond_site_symmetry_2
_geom_bond_publ_flag
P1 O1 1.476(3) . ?
P1 C1 1.785(4) . ?
P1 C21 1.797(4) . ?
P1 C17 1.825(5) . ?
F5 C12 1.346(5) . ?
F11 C22 1.372(5) . ?
F7 C20 1.346(5) . ?
F6 C16 1.349(4) . ?
F12 C29 1.344(4) . ?
F10 C24 1.342(4) . ?
F4 C11 1.352(5) . ?
F2 C9 1.335(5) . ?
F1 C8 1.349(5) . ?
F8 C19 1.346(4) . ?
F9 C25 1.352(5) . ?
F13 C30 1.357(5) . ?
F14 C31 1.345(5) . ?
F16 C33 1.342(5) . ?
F15 C32 1.347(5) . ?
F3 C10 1.333(5) . ?
C34 C33 1.378(6) . ?
C34 C29 1.386(6) . ?
C34 C28 1.421(6) . ?
C19 C18 1.382(6) . ?
C19 C20 1.393(5) . ?
C18 C17 1.406(5) . ?
C18 C26 1.481(6) . ?
C7 C8 1.384(5) . ?
C7 C12 1.386(6) . ?
C7 C13 1.421(6) . ?
C17 C16 1.344(5) . ?
C9 C8 1.365(6) . ?
C9 C10 1.387(6) . ?
C15 C20 1.380(5) . ?
C15 C16 1.402(6) . ?
C15 C14 1.441(6) . ?
C26 C25 1.362(5) . ?
C26 C21 1.410(5) . ?
C10 C11 1.365(6) . ?
C12 C11 1.357(6) . ?
C1 C6 1.376(5) . ?
C1 C2 1.376(5) . ?
C25 C24 1.373(6) . ?
C33 C32 1.362(6) . ?
C23 C24 1.389(6) . ?
C23 C22 1.393(6) . ?
C23 C27 1.442(6) . ?
C21 C22 1.344(6) . ?
C6 C5 1.375(5) . ?
C6 H6A 0.9300 . ?
C30 C29 1.354(6) . ?
C30 C31 1.389(6) . ?
C31 C32 1.363(6) . ?
C2 C3 1.384(5) . ?
C2 H2A 0.9300 . ?
C14 C13 1.186(6) . ?
C28 C27 1.180(6) . ?
C4 C3 1.372(5) . ?
C4 C5 1.376(5) . ?
C4 H4A 0.9300 . ?
C3 H3A 0.9300 . ?
C5 H5A 0.9300 . ?

loop_
_geom_torsion_atom_site_label_1
_geom_torsion_atom_site_label_2
_geom_torsion_atom_site_label_3
_geom_torsion_atom_site_label_4
_geom_torsion
_geom_torsion_site_symmetry_1
_geom_torsion_site_symmetry_2
_geom_torsion_site_symmetry_3
_geom_torsion_site_symmetry_4
_geom_torsion_publ_flag
F8 C19 C18 C17 175.8(4) . . . . ?
C20 C19 C18 C17 -4.1(6) . . . . ?
F8 C19 C18 C26 -6.4(7) . . . . ?
C20 C19 C18 C26 173.7(4) . . . . ?
C19 C18 C17 C16 4.3(6) . . . . ?
C26 C18 C17 C16 -173.9(4) . . . . ?
C19 C18 C17 P1 -176.5(3) . . . . ?
C26 C18 C17 P1 5.4(4) . . . . ?
O1 P1 C17 C16 49.7(4) . . . . ?
C1 P1 C17 C16 -79.2(4) . . . . ?
C21 P1 C17 C16 173.2(4) . . . . ?
O1 P1 C17 C18 -129.5(3) . . . . ?
C1 P1 C17 C18 101.6(3) . . . . ?
C21 P1 C17 C18 -6.0(3) . . . . ?
C19 C18 C26 C25 1.1(8) . . . . ?
C17 C18 C26 C25 178.9(4) . . . . ?
C19 C18 C26 C21 -179.2(4) . . . . ?
C17 C18 C26 C21 -1.4(5) . . . . ?
F2 C9 C10 F3 0.8(6) . . . . ?
C8 C9 C10 F3 -179.8(4) . . . . ?
F2 C9 C10 C11 178.9(4) . . . . ?
C8 C9 C10 C11 -1.7(7) . . . . ?
C8 C7 C12 F5 -178.4(3) . . . . ?
C13 C7 C12 F5 1.7(7) . . . . ?
C8 C7 C12 C11 2.5(7) . . . . ?
C13 C7 C12 C11 -177.4(4) . . . . ?
O1 P1 C1 C6 -178.0(3) . . . . ?
C21 P1 C1 C6 48.7(4) . . . . ?
C17 P1 C1 C6 -46.5(4) . . . . ?
O1 P1 C1 C2 3.4(4) . . . . ?
C21 P1 C1 C2 -129.9(4) . . . . ?
C17 P1 C1 C2 134.9(4) . . . . ?
C21 C26 C25 F9 -177.8(4) . . . . ?
C18 C26 C25 F9 1.9(7) . . . . ?
C21 C26 C25 C24 -0.3(6) . . . . ?
C18 C26 C25 C24 179.4(4) . . . . ?
C29 C34 C33 F16 -179.5(4) . . . . ?
C28 C34 C33 F16 -0.1(6) . . . . ?
C29 C34 C33 C32 2.0(7) . . . . ?
C28 C34 C33 C32 -178.6(4) . . . . ?
C25 C26 C21 C22 -1.2(6) . . . . ?
C18 C26 C21 C22 179.0(4) . . . . ?
C25 C26 C21 P1 176.4(3) . . . . ?
C18 C26 C21 P1 -3.4(4) . . . . ?
O1 P1 C21 C22 -55.5(4) . . . . ?
C1 P1 C21 C22 74.2(4) . . . . ?
C17 P1 C21 C22 -177.3(4) . . . . ?
O1 P1 C21 C26 127.2(3) . . . . ?
C1 P1 C21 C26 -103.2(3) . . . . ?
C17 P1 C21 C26 5.4(3) . . . . ?
C2 C1 C6 C5 -1.9(7) . . . . ?
P1 C1 C6 C5 179.6(3) . . . . ?
C16 C15 C20 F7 -178.7(4) . . . . ?
C14 C15 C20 F7 1.9(6) . . . . ?
C16 C15 C20 C19 4.1(7) . . . . ?
C14 C15 C20 C19 -175.2(4) . . . . ?
F8 C19 C20 F7 2.8(6) . . . . ?
C18 C19 C20 F7 -177.3(4) . . . . ?
F8 C19 C20 C15 180.0(4) . . . . ?
C18 C19 C20 C15 -0.1(7) . . . . ?
F9 C25 C24 F10 1.5(6) . . . . ?
C26 C25 C24 F10 -176.1(4) . . . . ?
F9 C25 C24 C23 177.5(4) . . . . ?
C26 C25 C24 C23 -0.1(7) . . . . ?
C22 C23 C24 F10 177.9(3) . . . . ?
C27 C23 C24 F10 0.8(7) . . . . ?
C22 C23 C24 C25 1.9(7) . . . . ?
C27 C23 C24 C25 -175.2(4) . . . . ?
C29 C30 C31 F14 179.6(4) . . . . ?
F13 C30 C31 F14 1.7(7) . . . . ?
C29 C30 C31 C32 -0.9(7) . . . . ?
F13 C30 C31 C32 -178.8(4) . . . . ?
C6 C1 C2 C3 1.0(7) . . . . ?
P1 C1 C2 C3 179.7(3) . . . . ?
F16 C33 C32 F15 -0.1(7) . . . . ?
C34 C33 C32 F15 178.4(4) . . . . ?
F16 C33 C32 C31 179.3(4) . . . . ?
C34 C33 C32 C31 -2.2(7) . . . . ?
F14 C31 C32 F15 0.5(7) . . . . ?
C30 C31 C32 F15 -179.0(4) . . . . ?
F14 C31 C32 C33 -178.9(4) . . . . ?
C30 C31 C32 C33 1.6(7) . . . . ?
F5 C12 C11 F4 0.7(7) . . . . ?
C7 C12 C11 F4 179.8(4) . . . . ?
F5 C12 C11 C10 178.6(4) . . . . ?
C7 C12 C11 C10 -2.3(7) . . . . ?
F3 C10 C11 F4 -2.2(7) . . . . ?
C9 C10 C11 F4 179.8(4) . . . . ?
F3 C10 C11 C12 179.9(4) . . . . ?
C9 C10 C11 C12 1.8(7) . . . . ?
C20 C15 C14 C13 38(15) . . . . ?
C16 C15 C14 C13 -141(15) . . . . ?
F13 C30 C29 F12 -1.7(7) . . . . ?
C31 C30 C29 F12 -179.6(4) . . . . ?
F13 C30 C29 C34 178.7(4) . . . . ?
C31 C30 C29 C34 0.7(7) . . . . ?
C33 C34 C29 F12 179.0(4) . . . . ?
C28 C34 C29 F12 -0.4(6) . . . . ?
C33 C34 C29 C30 -1.3(7) . . . . ?
C28 C34 C29 C30 179.3(4) . . . . ?
F2 C9 C8 F1 -1.4(6) . . . . ?
C10 C9 C8 F1 179.2(4) . . . . ?
F2 C9 C8 C7 -178.6(4) . . . . ?
C10 C9 C8 C7 2.1(7) . . . . ?
C12 C7 C8 F1 -179.6(4) . . . . ?
C13 C7 C8 F1 0.3(6) . . . . ?
C12 C7 C8 C9 -2.4(7) . . . . ?
C13 C7 C8 C9 177.5(4) . . . . ?
C18 C17 C16 F6 178.2(3) . . . . ?
P1 C17 C16 F6 -1.0(6) . . . . ?
C18 C17 C16 C15 -0.2(7) . . . . ?
P1 C17 C16 C15 -179.3(3) . . . . ?
C20 C15 C16 C17 -4.0(7) . . . . ?
C14 C15 C16 C17 175.4(4) . . . . ?
C20 C15 C16 F6 177.6(3) . . . . ?
C14 C15 C16 F6 -3.0(6) . . . . ?
C33 C34 C28 C27 47(44) . . . . ?
C29 C34 C28 C27 -134(44) . . . . ?
C5 C4 C3 C2 -1.4(7) . . . . ?
C1 C2 C3 C4 0.6(7) . . . . ?
C15 C14 C13 C7 -60(31) . . . . ?
C8 C7 C13 C14 -163(100) . . . . ?
C12 C7 C13 C14 17(24) . . . . ?
C34 C28 C27 C23 -180(100) . . . . ?
C24 C23 C27 C28 140(8) . . . . ?
C22 C23 C27 C28 -37(9) . . . . ?
C26 C21 C22 F11 179.5(4) . . . . ?
P1 C21 C22 F11 2.3(6) . . . . ?
C26 C21 C22 C23 3.3(7) . . . . ?
P1 C21 C22 C23 -173.9(3) . . . . ?
C24 C23 C22 C21 -3.6(7) . . . . ?
C27 C23 C22 C21 173.5(4) . . . . ?
C24 C23 C22 F11 -179.9(4) . . . . ?
C27 C23 C22 F11 -2.9(6) . . . . ?
C1 C6 C5 C4 1.1(7) . . . . ?
C3 C4 C5 C6 0.6(7) . . . . ?

loop_
_cod_related_entry_id
_cod_related_entry_database
_cod_related_entry_code
1 ChemSpider 30653067
